data_2239229
loop_
_publ_author_name
'Bimoussa, Abdoullah'
'Auhmani, Aziz'
'Ait Itto, My Youssef'
'Daran, Jean-Claude'
'Auhmani, Abdelwahed'

_publ_section_title
;
 (1<i>S</i>,3<i>S</i>,8<i>R</i>,9<i>S</i>,10<i>R</i>)-9,10-Epoxy-3,7,7,10-tetramethyltricyclo[6.4.0.0^1,3^]dodecane
;
_journal_issue 4
_journal_name_full 'Acta Crystallographica Section E'
_journal_page_first o480
_journal_paper_doi 10.1107/S1600536814006230
_journal_volume 70
_journal_year 2014
_chemical_formula_iupac 'C16 H26 O'
_chemical_formula_moiety 'C16 H26 O'
_chemical_formula_sum 'C16 H26 O'
_chemical_formula_weight 234.37
_chemical_name_systematic
(1<i>S</i>,3<i>S</i>,8<i>R</i>,9<i>S</i>,10<i>R</i>)-9,10-Epoxy-3,7,7,10-tetramethyltricyclo[6.4.0.0^1,3^]dodecane
_space_group_IT_number 4
_symmetry_cell_setting monoclinic
_symmetry_space_group_name_Hall 'P 2yb'
_symmetry_space_group_name_H-M 'P 1 21 1'
_atom_sites_solution_hydrogens geom
_audit_creation_method SHELXL-2013
_cell_angle_alpha 90
_cell_angle_beta 92.777(8)
_cell_angle_gamma 90
_cell_formula_units_Z 2
_cell_length_a 10.5563(10)
_cell_length_b 5.7548(5)
_cell_length_c 11.7096(13)
_cell_measurement_reflns_used 1871
_cell_measurement_temperature 180(2)
_cell_measurement_theta_max 26.4830
_cell_measurement_theta_min 3.8870
_cell_volume 710.52(12)
_computing_cell_refinement 'CrysAlis PRO (Agilent, 2012)'
_computing_data_collection 'CrysAlis PRO (Agilent, 2012)'
_computing_data_reduction 'CrysAlis PRO (Agilent, 2012)'
_computing_molecular_graphics 'ORTEPIII (Burnett & Johnson, 1996) and ORTEP-3 for Windows (Farrugia, 2012)'
_computing_publication_material 'SHELXL2013 (Sheldrick, 2008)'
_computing_structure_refinement 'SHELXL2013 (Sheldrick, 2008)'
_computing_structure_solution 'SIR97 (Altomare <i>et al.</i>, 1999)'
_diffrn_ambient_temperature 180(2)
_diffrn_detector_area_resol_mean 16.1978
_diffrn_measured_fraction_theta_full 0.994
_diffrn_measured_fraction_theta_max 0.998
_diffrn_measurement_device_type 'Agilent Xcalibur Eos Gemini ultra'
_diffrn_measurement_method '\w scans'
_diffrn_radiation_monochromator graphite
_diffrn_radiation_source 'Enhance (Mo) X-ray Source'
_diffrn_radiation_type MoK\a
_diffrn_radiation_wavelength 0.71073
_diffrn_reflns_av_R_equivalents 0.0546
_diffrn_reflns_limit_h_max 13
_diffrn_reflns_limit_h_min -13
_diffrn_reflns_limit_k_max 7
_diffrn_reflns_limit_k_min -7
_diffrn_reflns_limit_l_max 14
_diffrn_reflns_limit_l_min -14
_diffrn_reflns_number 8241
_diffrn_reflns_theta_full 26.400
_diffrn_reflns_theta_max 26.371
_diffrn_reflns_theta_min 3.484
_exptl_absorpt_coefficient_mu 0.066
_exptl_absorpt_correction_T_max 1.0
_exptl_absorpt_correction_T_min 0.767
_exptl_absorpt_correction_type multi-scan
_exptl_absorpt_process_details
;
(CrysAlis PRO; Agilent, 2012)
;
_exptl_crystal_colour colourless
_exptl_crystal_density_diffrn 1.095
_exptl_crystal_description box
_exptl_crystal_F_000 260
_exptl_crystal_size_max 0.31
_exptl_crystal_size_mid 0.31
_exptl_crystal_size_min 0.25
_refine_diff_density_max 0.141
_refine_diff_density_min -0.205
_refine_ls_extinction_method none
_refine_ls_goodness_of_fit_ref 1.052
_refine_ls_hydrogen_treatment constr
_refine_ls_matrix_type full
_refine_ls_number_parameters 158
_refine_ls_number_reflns 2899
_refine_ls_number_restraints 1
_refine_ls_restrained_S_all 1.052
_refine_ls_R_factor_all 0.0850
_refine_ls_R_factor_gt 0.0540
_refine_ls_shift/su_max 0.000
_refine_ls_shift/su_mean 0.000
_refine_ls_structure_factor_coef Fsqd
_refine_ls_weighting_details 'w=1/[\s^2^(Fo^2^)+(0.0267P)^2^] where P=(Fo^2^+2Fc^2^)/3'
_refine_ls_weighting_scheme calc
_refine_ls_wR_factor_gt 0.0867
_refine_ls_wR_factor_ref 0.1049
_reflns_number_gt 2150
_reflns_number_total 2899
_reflns_threshold_expression I>2\s(I)
_cod_data_source_file xu5778sup1.cif
_cod_data_source_block I
_cod_original_sg_symbol_H-M 'P 21'
_cod_database_code 2239229
_cod_database_fobs_code 2239229
_shelx_space_group_comment
;
The symmetry employed for this shelxl refinement is uniquely defined
by the following loop, which should always be used as a source of
symmetry information in preference to the above space-group names.
They are only intended as comments.
;
_shelxl_version_number .2013

loop_
_space_group_symop_operation_xyz
'x, y, z'
'-x, y+1/2, -z'

loop_
_atom_site_type_symbol
_atom_site_label
_atom_site_fract_x
_atom_site_fract_y
_atom_site_fract_z
_atom_site_U_iso_or_equiv
_atom_site_adp_type
_atom_site_calc_flag
_atom_site_occupancy
C C1 0.2747(3) 0.7760(5) 0.3324(3) 0.0241(7) Uani d 1
C C2 0.2251(3) 0.6047(6) 0.4168(3) 0.0334(8) Uani d 1
H H2A 0.2213 0.4390 0.3941 0.040 Uiso calc 1
H H2B 0.2461 0.6322 0.4990 0.040 Uiso calc 1
C C3 0.1336(3) 0.7699(5) 0.3563(3) 0.0276(7) Uani d 1
C C4 0.0457(3) 0.6751(6) 0.2618(3) 0.0392(9) Uani d 1
H H4A -0.0380 0.6418 0.2929 0.047 Uiso calc 1
H H4B 0.0805 0.5271 0.2338 0.047 Uiso calc 1
C C5 0.0281(3) 0.8450(7) 0.1615(3) 0.0493(11) Uani d 1
H H5A -0.0017 0.7571 0.0927 0.059 Uiso calc 1
H H5B -0.0391 0.9578 0.1791 0.059 Uiso calc 1
C C6 0.1479(3) 0.9792(7) 0.1341(3) 0.0429(9) Uani d 1
H H6A 0.1271 1.0768 0.0661 0.051 Uiso calc 1
H H6B 0.1680 1.0860 0.1987 0.051 Uiso calc 1
C C7 0.2684(3) 0.8433(6) 0.1112(3) 0.0335(8) Uani d 1
C C8 0.3116(3) 0.6867(5) 0.2160(3) 0.0265(8) Uani d 1
H H8 0.2675 0.5342 0.2043 0.032 Uiso calc 1
C C9 0.4518(3) 0.6354(5) 0.2177(3) 0.0295(8) Uani d 1
H H9 0.4857 0.5925 0.1423 0.035 Uiso calc 1
C C10 0.5427(3) 0.7440(6) 0.2993(3) 0.0289(8) Uani d 1
C C11 0.4987(3) 0.9110(5) 0.3879(3) 0.0296(8) Uani d 1
H H11A 0.5481 1.0566 0.3826 0.036 Uiso calc 1
H H11B 0.5182 0.8436 0.4645 0.036 Uiso calc 1
C C12 0.3575(3) 0.9715(5) 0.3781(3) 0.0274(7) Uani d 1
H H12A 0.3296 1.0162 0.4546 0.033 Uiso calc 1
H H12B 0.3454 1.1078 0.3272 0.033 Uiso calc 1
C C13 0.0746(3) 0.9619(6) 0.4244(3) 0.0381(9) Uani d 1
H H13A 0.0582 1.0970 0.3750 0.057 Uiso calc 1
H H13B 0.1328 1.0060 0.4885 0.057 Uiso calc 1
H H13C -0.0054 0.9069 0.4539 0.057 Uiso calc 1
C C14 0.2449(4) 0.6836(8) 0.0066(3) 0.0551(11) Uani d 1
H H14A 0.1789 0.5702 0.0227 0.083 Uiso calc 1
H H14B 0.3235 0.6018 -0.0094 0.083 Uiso calc 1
H H14C 0.2174 0.7774 -0.0599 0.083 Uiso calc 1
C C15 0.3718(3) 1.0198(6) 0.0830(3) 0.0460(10) Uani d 1
H H15A 0.3407 1.1195 0.0198 0.069 Uiso calc 1
H H15B 0.4478 0.9367 0.0608 0.069 Uiso calc 1
H H15C 0.3928 1.1157 0.1505 0.069 Uiso calc 1
C C16 0.6798(3) 0.7660(7) 0.2706(3) 0.0460(10) Uani d 1
H H16A 0.7340 0.7499 0.3406 0.069 Uiso calc 1
H H16B 0.6939 0.9186 0.2363 0.069 Uiso calc 1
H H16C 0.7007 0.6438 0.2164 0.069 Uiso calc 1
O O1 0.50267(19) 0.5041(4) 0.31494(19) 0.0350(6) Uani d 1

loop_
_atom_site_aniso_label
_atom_site_aniso_U_11
_atom_site_aniso_U_22
_atom_site_aniso_U_33
_atom_site_aniso_U_12
_atom_site_aniso_U_13
_atom_site_aniso_U_23
C1 0.0183(15) 0.0264(17) 0.0278(18) -0.0012(14) 0.0043(13) -0.0014(15)
C2 0.0307(19) 0.0345(19) 0.035(2) 0.0008(16) 0.0051(15) 0.0065(16)
C3 0.0200(16) 0.0298(18) 0.0331(19) -0.0018(15) 0.0035(14) 0.0032(16)
C4 0.0207(18) 0.044(2) 0.053(3) -0.0058(16) 0.0012(16) -0.0024(19)
C5 0.032(2) 0.063(3) 0.051(3) 0.006(2) -0.0125(18) -0.001(2)
C6 0.039(2) 0.052(2) 0.036(2) 0.008(2) -0.0060(16) 0.012(2)
C7 0.036(2) 0.040(2) 0.0245(19) 0.0031(17) -0.0014(15) 0.0003(16)
C8 0.0259(18) 0.0267(18) 0.0267(19) -0.0016(14) 0.0000(14) -0.0050(14)
C9 0.0309(19) 0.0325(19) 0.0254(19) 0.0047(16) 0.0049(14) 0.0018(16)
C10 0.0229(17) 0.0339(19) 0.0299(19) 0.0008(16) 0.0008(14) 0.0046(16)
C11 0.0251(17) 0.034(2) 0.0295(19) -0.0038(14) -0.0014(14) -0.0024(15)
C12 0.0281(18) 0.0302(17) 0.0242(18) -0.0042(16) 0.0028(13) -0.0060(15)
C13 0.0273(19) 0.036(2) 0.052(2) 0.0061(16) 0.0123(16) -0.0024(18)
C14 0.065(3) 0.069(3) 0.030(2) 0.006(2) -0.0101(19) -0.010(2)
C15 0.055(2) 0.046(2) 0.037(2) 0.002(2) 0.0087(17) 0.0144(18)
C16 0.0251(19) 0.071(3) 0.043(2) 0.000(2) 0.0038(16) -0.001(2)
O1 0.0302(13) 0.0314(12) 0.0433(15) 0.0050(12) 0.0011(10) 0.0018(12)

loop_
_atom_type_symbol
_atom_type_description
_atom_type_scat_dispersion_real
_atom_type_scat_dispersion_imag
_atom_type_scat_source
C C 0.0033 0.0016 'International Tables Vol C Tables 4.2.6.8 and 6.1.1.4'
H H 0.0000 0.0000 'International Tables Vol C Tables 4.2.6.8 and 6.1.1.4'
O O 0.0106 0.0060 'International Tables Vol C Tables 4.2.6.8 and 6.1.1.4'

loop_
_geom_angle_atom_site_label_1
_geom_angle_atom_site_label_2
_geom_angle_atom_site_label_3
_geom_angle
C12 C1 C2 118.0(3)
C12 C1 C8 113.6(2)
C2 C1 C8 118.5(3)
C12 C1 C3 120.4(2)
C2 C1 C3 59.52(19)
C8 C1 C3 116.7(3)
C3 C2 C1 60.9(2)
C3 C2 H2A 117.7
C1 C2 H2A 117.7
C3 C2 H2B 117.7
C1 C2 H2B 117.7
H2A C2 H2B 114.8
C2 C3 C4 118.3(3)
C2 C3 C13 118.9(3)
C4 C3 C13 113.3(3)
C2 C3 C1 59.5(2)
C4 C3 C1 116.3(3)
C13 C3 C1 120.6(3)
C3 C4 C5 112.2(3)
C3 C4 H4A 109.2
C5 C4 H4A 109.2
C3 C4 H4B 109.2
C5 C4 H4B 109.2
H4A C4 H4B 107.9
C6 C5 C4 114.3(3)
C6 C5 H5A 108.7
C4 C5 H5A 108.7
C6 C5 H5B 108.7
C4 C5 H5B 108.7
H5A C5 H5B 107.6
C7 C6 C5 118.9(3)
C7 C6 H6A 107.6
C5 C6 H6A 107.6
C7 C6 H6B 107.6
C5 C6 H6B 107.6
H6A C6 H6B 107.0
C6 C7 C15 107.8(3)
C6 C7 C14 110.0(3)
C15 C7 C14 108.2(3)
C6 C7 C8 111.6(3)
C15 C7 C8 111.3(3)
C14 C7 C8 107.9(3)
C9 C8 C1 110.3(3)
C9 C8 C7 111.7(2)
C1 C8 C7 115.3(2)
C9 C8 H8 106.3
C1 C8 H8 106.3
C7 C8 H8 106.3
O1 C9 C10 60.14(19)
O1 C9 C8 116.1(2)
C10 C9 C8 122.5(3)
O1 C9 H9 115.5
C10 C9 H9 115.5
C8 C9 H9 115.5
O1 C10 C9 59.45(19)
O1 C10 C11 114.7(2)
C9 C10 C11 120.6(3)
O1 C10 C16 113.3(3)
C9 C10 C16 119.9(3)
C11 C10 C16 115.6(3)
C10 C11 C12 115.2(3)
C10 C11 H11A 108.5
C12 C11 H11A 108.5
C10 C11 H11B 108.5
C12 C11 H11B 108.5
H11A C11 H11B 107.5
C1 C12 C11 113.8(2)
C1 C12 H12A 108.8
C11 C12 H12A 108.8
C1 C12 H12B 108.8
C11 C12 H12B 108.8
H12A C12 H12B 107.7
C3 C13 H13A 109.5
C3 C13 H13B 109.5
H13A C13 H13B 109.5
C3 C13 H13C 109.5
H13A C13 H13C 109.5
H13B C13 H13C 109.5
C7 C14 H14A 109.5
C7 C14 H14B 109.5
H14A C14 H14B 109.5
C7 C14 H14C 109.5
H14A C14 H14C 109.5
H14B C14 H14C 109.5
C7 C15 H15A 109.5
C7 C15 H15B 109.5
H15A C15 H15B 109.5
C7 C15 H15C 109.5
H15A C15 H15C 109.5
H15B C15 H15C 109.5
C10 C16 H16A 109.5
C10 C16 H16B 109.5
H16A C16 H16B 109.5
C10 C16 H16C 109.5
H16A C16 H16C 109.5
H16B C16 H16C 109.5
C9 O1 C10 60.41(19)

loop_
_geom_bond_atom_site_label_1
_geom_bond_atom_site_label_2
_geom_bond_distance
C1 C12 1.507(4)
C1 C2 1.508(4)
C1 C8 1.525(4)
C1 C3 1.529(4)
C2 C3 1.507(4)
C2 H2A 0.9900
C2 H2B 0.9900
C3 C4 1.511(5)
C3 C13 1.514(4)
C4 C5 1.533(5)
C4 H4A 0.9900
C4 H4B 0.9900
C5 C6 1.529(5)
C5 H5A 0.9900
C5 H5B 0.9900
C6 C7 1.528(4)
C6 H6A 0.9900
C6 H6B 0.9900
C7 C15 1.538(5)
C7 C14 1.541(5)
C7 C8 1.573(4)
C8 C9 1.508(4)
C8 H8 1.0000
C9 O1 1.448(4)
C9 C10 1.462(4)
C9 H9 1.0000
C10 O1 1.458(4)
C10 C11 1.504(4)
C10 C16 1.507(4)
C11 C12 1.530(4)
C11 H11A 0.9900
C11 H11B 0.9900
C12 H12A 0.9900
C12 H12B 0.9900
C13 H13A 0.9800
C13 H13B 0.9800
C13 H13C 0.9800
C14 H14A 0.9800
C14 H14B 0.9800
C14 H14C 0.9800
C15 H15A 0.9800
C15 H15B 0.9800
C15 H15C 0.9800
C16 H16A 0.9800
C16 H16B 0.9800
C16 H16C 0.9800
